data_2217895
loop_
_publ_author_name
'Song, Zu-Wei'

_publ_section_title
;
 2-Amino-<i>N</i>-(4-methylphenylsulfonyl)-<i>N</i>-phenylbenzenesulfonamide
;
_journal_coeditor_code CV2388
_journal_issue 4
_journal_name_full 'Acta Crystallographica Section E'
_journal_page_first o744
_journal_paper_doi 10.1107/S1600536808007447
_journal_volume 64
_journal_year 2008
_chemical_formula_iupac 'C19 H18 N2 O4 S2'
_chemical_formula_moiety 'C19 H18 N2 O4 S2'
_chemical_formula_sum 'C19 H18 N2 O4 S2'
_chemical_formula_weight 402.47
_chemical_name_systematic
;
2-Amino-N-(4-methylphenylsulfonyl)-N-phenylbenzenesulfonamide
;
_space_group_IT_number 14
_symmetry_cell_setting monoclinic
_symmetry_space_group_name_Hall '-P 2ybc'
_symmetry_space_group_name_H-M 'P 1 21/c 1'
_atom_sites_solution_hydrogens geom
_atom_sites_solution_primary direct
_atom_sites_solution_secondary difmap
_audit_creation_method SHELXL-97
_cell_angle_alpha 90.00
_cell_angle_beta 107.478(2)
_cell_angle_gamma 90.00
_cell_formula_units_Z 4
_cell_length_a 14.6245(3)
_cell_length_b 10.0454(2)
_cell_length_c 13.4735(4)
_cell_measurement_reflns_used 2652
_cell_measurement_temperature 293(2)
_cell_measurement_theta_max 25.62
_cell_measurement_theta_min 2.57
_cell_volume 1887.99(8)
_computing_cell_refinement 'RAPID-AUTO (Rigaku, 2004)'
_computing_data_collection 'RAPID-AUTO (Rigaku, 2004)'
_computing_data_reduction 'RAPID-AUTO (Rigaku, 2004)'
_computing_molecular_graphics 'SHELXTL (Sheldrick, 2008)'
_computing_publication_material 'SHELXTL (Sheldrick, 2008)'
_computing_structure_refinement 'SHELXTL (Sheldrick, 2008)'
_computing_structure_solution 'SHELXTL (Sheldrick, 2008)'
_diffrn_ambient_temperature 293(2)
_diffrn_measured_fraction_theta_full 0.996
_diffrn_measured_fraction_theta_max 0.996
_diffrn_measurement_device_type 'Rigaku R-AXIS RAPID IP area-detector'
_diffrn_measurement_method '\w oscillation'
_diffrn_radiation_monochromator graphite
_diffrn_radiation_source 'Rotating Anode'
_diffrn_radiation_type MoK\a
_diffrn_radiation_wavelength 0.71073
_diffrn_reflns_av_R_equivalents 0.0377
_diffrn_reflns_av_sigmaI/netI 0.0324
_diffrn_reflns_limit_h_max 18
_diffrn_reflns_limit_h_min -18
_diffrn_reflns_limit_k_max 13
_diffrn_reflns_limit_k_min -13
_diffrn_reflns_limit_l_max 17
_diffrn_reflns_limit_l_min -17
_diffrn_reflns_number 17437
_diffrn_reflns_theta_full 27.48
_diffrn_reflns_theta_max 27.48
_diffrn_reflns_theta_min 1.46
_diffrn_standards_decay_% 0
_diffrn_standards_number 0
_exptl_absorpt_coefficient_mu 0.310
_exptl_absorpt_correction_T_max 0.9265
_exptl_absorpt_correction_T_min 0.8554
_exptl_absorpt_correction_type multi-scan
_exptl_absorpt_process_details '(ABSCOR; Higashi 1995)'
_exptl_crystal_colour yellow
_exptl_crystal_density_diffrn 1.416
_exptl_crystal_density_method 'not measured'
_exptl_crystal_description platelet
_exptl_crystal_F_000 840
_exptl_crystal_size_max 0.52
_exptl_crystal_size_mid 0.32
_exptl_crystal_size_min 0.25
_refine_diff_density_max 0.397
_refine_diff_density_min -0.259
_refine_ls_extinction_method none
_refine_ls_goodness_of_fit_ref 1.071
_refine_ls_hydrogen_treatment constr
_refine_ls_matrix_type full
_refine_ls_number_parameters 245
_refine_ls_number_reflns 4312
_refine_ls_number_restraints 0
_refine_ls_restrained_S_all 1.071
_refine_ls_R_factor_all 0.0507
_refine_ls_R_factor_gt 0.0394
_refine_ls_shift/su_max 0.001
_refine_ls_shift/su_mean 0.000
_refine_ls_structure_factor_coef Fsqd
_refine_ls_weighting_details 'calc w=1/[\s^2^(Fo^2^)+(0.0647P)^2^+0.3731P] where P=(Fo^2^+2Fc^2^)/3'
_refine_ls_weighting_scheme calc
_refine_ls_wR_factor_gt 0.1113
_refine_ls_wR_factor_ref 0.1209
_reflns_number_gt 3531
_reflns_number_total 4312
_reflns_threshold_expression I>2\s(I)
_cod_data_source_file cv2388.cif
_cod_data_source_block I
_cod_depositor_comments
;
The following automatic conversions were performed:
'_symmetry_cell_setting' value 'Monoclinic' changed to 'monoclinic'
according to '/home/saulius/struct/CIF-dictionaries/cif_core.dic'
dictionary named 'cif_core.dic' version 2.4.1 from 2010-06-29.

Automatic conversion script
Id: cif_fix_enum 1527 2010-12-29 10:47:43Z saulius 

The following automatic conversions were performed:

'_symmetry_cell_setting' value 'Monoclinic' changed to 'monoclinic'
according to /home/saulius/struct/CIF-dictionaries/cif_core.dic
dictionary named 'cif_core.dic' version 2.4.1 from 2010-06-29.

Automatic conversion script
Id: cif_fix_values 1715 2011-07-08 13:25:40Z adriana 
;
_cod_original_cell_volume 1887.99(7)
_cod_original_sg_symbol_H-M 'P 21/c'
_cod_database_code 2217895
_cod_database_fobs_code 2217895

loop_
_symmetry_equiv_pos_as_xyz
'x, y, z'
'-x, y+1/2, -z+1/2'
'-x, -y, -z'
'x, -y-1/2, z-1/2'

loop_
_atom_site_type_symbol
_atom_site_label
_atom_site_fract_x
_atom_site_fract_y
_atom_site_fract_z
_atom_site_U_iso_or_equiv
_atom_site_adp_type
_atom_site_calc_flag
_atom_site_refinement_flags
_atom_site_occupancy
S S1 0.18008(3) 0.28081(5) 0.24068(4) 0.04085(14) Uani d . 1
S S2 0.24948(3) 0.51762(5) 0.14469(3) 0.04136(14) Uani d . 1
O O1 0.24248(10) 0.20876(14) 0.32523(12) 0.0550(4) Uani d . 1
O O2 0.16312(11) 0.23184(16) 0.13781(11) 0.0573(4) Uani d . 1
O O3 0.18520(10) 0.46901(19) 0.05005(10) 0.0595(4) Uani d . 1
O O4 0.24789(12) 0.65454(14) 0.17142(12) 0.0571(4) Uani d . 1
N N1 0.22958(11) 0.43445(16) 0.24350(11) 0.0386(3) Uani d . 1
N N2 -0.00565(13) 0.3985(2) 0.09409(13) 0.0651(6) Uani d . 1
H H2B -0.0542 0.4371 0.0515 0.078 Uiso calc R 1
H H2C 0.0415 0.3727 0.0731 0.078 Uiso calc R 1
C C1 -0.00348(13) 0.3782(2) 0.19378(15) 0.0431(4) Uani d . 1
C C2 -0.08053(14) 0.4204(2) 0.22702(18) 0.0541(5) Uani d . 1
H H2D -0.1332 0.4599 0.1794 0.065 Uiso calc R 1
C C3 -0.08033(17) 0.4052(3) 0.3272(2) 0.0667(6) Uani d . 1
H H3B -0.1326 0.4346 0.3469 0.080 Uiso calc R 1
C C4 -0.00295(18) 0.3463(3) 0.4010(2) 0.0691(7) Uani d . 1
H H4B -0.0034 0.3370 0.4696 0.083 Uiso calc R 1
C C5 0.07352(16) 0.3022(2) 0.37162(16) 0.0540(5) Uani d . 1
H H5A 0.1251 0.2618 0.4202 0.065 Uiso calc R 1
C C6 0.07447(12) 0.31772(19) 0.26886(14) 0.0399(4) Uani d . 1
C C7 0.25885(13) 0.49745(18) 0.34475(13) 0.0375(4) Uani d . 1
C C8 0.19747(14) 0.5849(2) 0.37156(16) 0.0459(4) Uani d . 1
H H8A 0.1393 0.6076 0.3234 0.055 Uiso calc R 1
C C9 0.22318(18) 0.6384(2) 0.47042(19) 0.0586(6) Uani d . 1
H H9A 0.1821 0.6970 0.4894 0.070 Uiso calc R 1
C C10 0.3098(2) 0.6048(3) 0.54093(18) 0.0650(6) Uani d . 1
H H10A 0.3268 0.6406 0.6077 0.078 Uiso calc R 1
C C11 0.37175(19) 0.5185(3) 0.51344(18) 0.0640(6) Uani d . 1
H H11A 0.4302 0.4969 0.5615 0.077 Uiso calc R 1
C C12 0.34685(14) 0.4643(2) 0.41479(15) 0.0497(5) Uani d . 1
H H12A 0.3883 0.4066 0.3956 0.060 Uiso calc R 1
C C13 0.36661(12) 0.47731(19) 0.14622(13) 0.0384(4) Uani d . 1
C C14 0.44113(15) 0.5618(2) 0.19508(16) 0.0514(5) Uani d . 1
H H14A 0.4301 0.6370 0.2301 0.062 Uiso calc R 1
C C15 0.53243(15) 0.5326(2) 0.19103(18) 0.0562(5) Uani d . 1
H H15A 0.5829 0.5890 0.2239 0.067 Uiso calc R 1
C C16 0.55032(14) 0.4216(2) 0.13933(16) 0.0494(5) Uani d . 1
C C17 0.47460(17) 0.3389(2) 0.09216(19) 0.0590(6) Uani d . 1
H H17A 0.4860 0.2635 0.0576 0.071 Uiso calc R 1
C C18 0.38235(15) 0.3642(2) 0.09434(18) 0.0523(5) Uani d . 1
H H18A 0.3322 0.3071 0.0620 0.063 Uiso calc R 1
C C19 0.64941(17) 0.3926(3) 0.1334(2) 0.0718(7) Uani d . 1
H H19A 0.6850 0.4742 0.1402 0.108 Uiso calc R 1
H H19B 0.6451 0.3521 0.0676 0.108 Uiso calc R 1
H H19C 0.6815 0.3331 0.1887 0.108 Uiso calc R 1

loop_
_atom_site_aniso_label
_atom_site_aniso_U_11
_atom_site_aniso_U_22
_atom_site_aniso_U_33
_atom_site_aniso_U_12
_atom_site_aniso_U_13
_atom_site_aniso_U_23
S1 0.0370(2) 0.0369(2) 0.0459(3) 0.00456(18) 0.00835(18) -0.00020(18)
S2 0.0365(2) 0.0506(3) 0.0373(2) 0.00913(19) 0.01168(18) 0.00992(19)
O1 0.0466(8) 0.0449(8) 0.0664(9) 0.0112(6) 0.0064(7) 0.0118(7)
O2 0.0573(9) 0.0564(9) 0.0567(8) 0.0020(7) 0.0148(7) -0.0172(7)
O3 0.0401(7) 0.0969(12) 0.0360(7) 0.0060(8) 0.0031(6) 0.0088(7)
O4 0.0668(10) 0.0444(8) 0.0697(9) 0.0160(7) 0.0354(8) 0.0182(7)
N1 0.0390(8) 0.0422(8) 0.0361(7) -0.0013(6) 0.0133(6) 0.0008(6)
N2 0.0426(9) 0.1027(17) 0.0438(9) 0.0165(10) 0.0037(7) 0.0140(10)
C1 0.0340(8) 0.0449(10) 0.0468(10) -0.0028(8) 0.0067(7) 0.0042(8)
C2 0.0347(9) 0.0589(13) 0.0679(13) 0.0040(9) 0.0145(9) 0.0136(11)
C3 0.0513(12) 0.0765(16) 0.0834(16) 0.0059(12) 0.0371(12) 0.0146(14)
C4 0.0654(15) 0.0889(19) 0.0633(14) 0.0073(14) 0.0350(12) 0.0226(13)
C5 0.0492(11) 0.0615(13) 0.0510(11) 0.0031(10) 0.0147(9) 0.0201(10)
C6 0.0326(8) 0.0389(9) 0.0460(9) -0.0015(7) 0.0085(7) 0.0053(8)
C7 0.0395(9) 0.0388(9) 0.0352(8) -0.0038(7) 0.0128(7) -0.0001(7)
C8 0.0444(10) 0.0430(10) 0.0532(11) 0.0009(8) 0.0189(8) -0.0003(8)
C9 0.0690(14) 0.0522(12) 0.0646(13) -0.0004(11) 0.0353(11) -0.0124(10)
C10 0.0861(18) 0.0632(14) 0.0464(12) -0.0049(13) 0.0208(11) -0.0143(10)
C11 0.0643(14) 0.0713(15) 0.0459(11) 0.0031(12) 0.0005(10) -0.0055(11)
C12 0.0429(10) 0.0574(12) 0.0459(10) 0.0052(9) 0.0089(8) -0.0034(9)
C13 0.0341(8) 0.0462(10) 0.0355(8) 0.0042(7) 0.0116(7) 0.0048(7)
C14 0.0454(11) 0.0551(12) 0.0541(11) -0.0023(9) 0.0157(9) -0.0107(10)
C15 0.0390(10) 0.0646(14) 0.0620(13) -0.0083(10) 0.0104(9) -0.0056(11)
C16 0.0384(10) 0.0553(12) 0.0573(12) 0.0063(9) 0.0189(9) 0.0121(9)
C17 0.0546(12) 0.0540(12) 0.0748(15) 0.0035(10) 0.0291(11) -0.0118(11)
C18 0.0416(10) 0.0533(12) 0.0627(12) -0.0037(9) 0.0168(9) -0.0106(10)
C19 0.0484(12) 0.0763(17) 0.100(2) 0.0100(12) 0.0359(13) 0.0127(15)

loop_
_atom_type_symbol
_atom_type_description
_atom_type_scat_dispersion_real
_atom_type_scat_dispersion_imag
_atom_type_scat_source
C C 0.0033 0.0016 'International Tables Vol C Tables 4.2.6.8 and 6.1.1.4'
H H 0.0000 0.0000 'International Tables Vol C Tables 4.2.6.8 and 6.1.1.4'
N N 0.0061 0.0033 'International Tables Vol C Tables 4.2.6.8 and 6.1.1.4'
O O 0.0106 0.0060 'International Tables Vol C Tables 4.2.6.8 and 6.1.1.4'
S S 0.1246 0.1234 'International Tables Vol C Tables 4.2.6.8 and 6.1.1.4'

loop_
_geom_angle_atom_site_label_1
_geom_angle_atom_site_label_2
_geom_angle_atom_site_label_3
_geom_angle
O2 S1 O1 119.11(10)
O2 S1 N1 106.54(9)
O1 S1 N1 106.09(8)
O2 S1 C6 112.39(9)
O1 S1 C6 109.36(9)
N1 S1 C6 101.64(8)
O4 S2 O3 120.08(10)
O4 S2 N1 105.17(8)
O3 S2 N1 108.43(9)
O4 S2 C13 108.07(9)
O3 S2 C13 108.12(9)
N1 S2 C13 106.17(8)
C7 N1 S2 117.37(12)
C7 N1 S1 114.93(11)
S2 N1 S1 127.69(9)
C1 N2 H2B 120.0
C1 N2 H2C 120.0
H2B N2 H2C 120.0
N2 C1 C2 119.54(18)
N2 C1 C6 123.36(18)
C2 C1 C6 117.10(18)
C3 C2 C1 121.5(2)
C3 C2 H2D 119.2
C1 C2 H2D 119.2
C2 C3 C4 121.1(2)
C2 C3 H3B 119.5
C4 C3 H3B 119.5
C5 C4 C3 119.3(2)
C5 C4 H4B 120.3
C3 C4 H4B 120.3
C4 C5 C6 120.2(2)
C4 C5 H5A 119.9
C6 C5 H5A 119.9
C5 C6 C1 120.73(18)
C5 C6 S1 117.82(14)
C1 C6 S1 120.92(14)
C8 C7 C12 121.20(18)
C8 C7 N1 119.59(16)
C12 C7 N1 119.15(17)
C9 C8 C7 119.4(2)
C9 C8 H8A 120.3
C7 C8 H8A 120.3
C10 C9 C8 119.9(2)
C10 C9 H9A 120.1
C8 C9 H9A 120.1
C9 C10 C11 120.6(2)
C9 C10 H10A 119.7
C11 C10 H10A 119.7
C12 C11 C10 120.1(2)
C12 C11 H11A 120.0
C10 C11 H11A 120.0
C11 C12 C7 118.8(2)
C11 C12 H12A 120.6
C7 C12 H12A 120.6
C14 C13 C18 121.05(18)
C14 C13 S2 119.43(15)
C18 C13 S2 119.45(15)
C13 C14 C15 118.9(2)
C13 C14 H14A 120.6
C15 C14 H14A 120.6
C16 C15 C14 121.5(2)
C16 C15 H15A 119.3
C14 C15 H15A 119.3
C17 C16 C15 118.16(19)
C17 C16 C19 120.9(2)
C15 C16 C19 121.0(2)
C16 C17 C18 122.3(2)
C16 C17 H17A 118.9
C18 C17 H17A 118.9
C17 C18 C13 118.12(19)
C17 C18 H18A 120.9
C13 C18 H18A 120.9
C16 C19 H19A 109.5
C16 C19 H19B 109.5
H19A C19 H19B 109.5
C16 C19 H19C 109.5
H19A C19 H19C 109.5
H19B C19 H19C 109.5

loop_
_geom_bond_atom_site_label_1
_geom_bond_atom_site_label_2
_geom_bond_distance
S1 O2 1.4206(15)
S1 O1 1.4248(14)
S1 N1 1.7002(16)
S1 C6 1.7378(19)
S2 O4 1.4237(16)
S2 O3 1.4241(15)
S2 N1 1.6698(15)
S2 C13 1.7543(18)
N1 C7 1.447(2)
N2 C1 1.349(3)
N2 H2B 0.8600
N2 H2C 0.8600
C1 C2 1.398(3)
C1 C6 1.414(2)
C2 C3 1.357(3)
C2 H2D 0.9300
C3 C4 1.394(3)
C3 H3B 0.9300
C4 C5 1.367(3)
C4 H4B 0.9300
C5 C6 1.397(3)
C5 H5A 0.9300
C7 C8 1.380(3)
C7 C12 1.389(3)
C8 C9 1.379(3)
C8 H8A 0.9300
C9 C10 1.378(3)
C9 H9A 0.9300
C10 C11 1.382(4)
C10 H10A 0.9300
C11 C12 1.380(3)
C11 H11A 0.9300
C12 H12A 0.9300
C13 C14 1.382(3)
C13 C18 1.389(3)
C14 C15 1.384(3)
C14 H14A 0.9300
C15 C16 1.380(3)
C15 H15A 0.9300
C16 C17 1.377(3)
C16 C19 1.504(3)
C17 C18 1.382(3)
C17 H17A 0.9300
C18 H18A 0.9300
C19 H19A 0.9600
C19 H19B 0.9600
C19 H19C 0.9600

loop_
_geom_hbond_atom_site_label_D
_geom_hbond_atom_site_label_H
_geom_hbond_atom_site_label_A
_geom_hbond_site_symmetry_A
_geom_hbond_distance_DH
_geom_hbond_distance_HA
_geom_hbond_distance_DA
_geom_hbond_angle_DHA
N2 H2B O3 3_565 0.86 2.20 3.062(2) 175.6
C19 H19A O1 2_655 0.96 2.57 3.517(3) 169.3
C19 H19C O4 2_645 0.96 2.58 3.538(3) 173.6
N2 H2C O2 1 0.86 2.23 2.893(2) 133.3

loop_
_geom_torsion_atom_site_label_1
_geom_torsion_atom_site_label_2
_geom_torsion_atom_site_label_3
_geom_torsion_atom_site_label_4
_geom_torsion
O4 S2 N1 C7 -27.73(15)
O3 S2 N1 C7 -157.36(13)
C13 S2 N1 C7 86.67(14)
O4 S2 N1 S1 153.48(12)
O3 S2 N1 S1 23.85(15)
C13 S2 N1 S1 -92.12(13)
O2 S1 N1 C7 -175.64(13)
O1 S1 N1 C7 -47.78(15)
C6 S1 N1 C7 66.53(14)
O2 S1 N1 S2 3.18(14)
O1 S1 N1 S2 131.04(12)
C6 S1 N1 S2 -114.65(12)
N2 C1 C2 C3 -178.3(2)
C6 C1 C2 C3 0.6(3)
C1 C2 C3 C4 -0.2(4)
C2 C3 C4 C5 -0.6(4)
C3 C4 C5 C6 0.8(4)
C4 C5 C6 C1 -0.4(3)
C4 C5 C6 S1 171.3(2)
N2 C1 C6 C5 178.5(2)
C2 C1 C6 C5 -0.3(3)
N2 C1 C6 S1 7.1(3)
C2 C1 C6 S1 -171.74(16)
O2 S1 C6 C5 148.79(17)
O1 S1 C6 C5 14.18(19)
N1 S1 C6 C5 -97.68(17)
O2 S1 C6 C1 -39.51(19)
O1 S1 C6 C1 -174.13(15)
N1 S1 C6 C1 74.01(17)
S2 N1 C7 C8 85.99(19)
S1 N1 C7 C8 -95.07(18)
S2 N1 C7 C12 -96.67(19)
S1 N1 C7 C12 82.28(19)
C12 C7 C8 C9 -1.3(3)
N1 C7 C8 C9 176.02(18)
C7 C8 C9 C10 0.4(3)
C8 C9 C10 C11 0.4(4)
C9 C10 C11 C12 -0.4(4)
C10 C11 C12 C7 -0.4(4)
C8 C7 C12 C11 1.2(3)
N1 C7 C12 C11 -176.1(2)
O4 S2 C13 C14 16.10(18)
O3 S2 C13 C14 147.52(16)
N1 S2 C13 C14 -96.30(17)
O4 S2 C13 C18 -161.03(16)
O3 S2 C13 C18 -29.62(19)
N1 S2 C13 C18 86.56(17)
C18 C13 C14 C15 0.5(3)
S2 C13 C14 C15 -176.61(17)
C13 C14 C15 C16 0.1(3)
C14 C15 C16 C17 -0.6(3)
C14 C15 C16 C19 178.6(2)
C15 C16 C17 C18 0.6(4)
C19 C16 C17 C18 -178.7(2)
C16 C17 C18 C13 0.0(4)
C14 C13 C18 C17 -0.5(3)
S2 C13 C18 C17 176.55(17)

loop_
_cod_related_entry_id
_cod_related_entry_database
_cod_related_entry_code
1 ChemSpider 21118431
